data_1504184
loop_
_publ_author_name
'Board, Johnathan'
'Wang, Jian-Xin'
'Crew, Andrew P.'
'Jin, Meizhong'
'Foreman, Kenneth'
'Mulvihill, Mark J.'
'Snieckus, Victor'

_publ_section_title
;
 Synthesis of substituted imidazo[1,5-a]pyrazines via mono-, di-, and
 directed remote metalation strategies.
;
_journal_issue 22
_journal_name_full 'Organic letters'
_journal_page_first 5118
_journal_page_last 5121
_journal_paper_doi 10.1021/ol901889e
_journal_volume 11
_journal_year 2009
_chemical_formula_sum 'C15 H11 N3 O2'
_chemical_formula_weight 265.27
_chemical_name_systematic
;

 ?

;
_space_group_IT_number 14
_symmetry_cell_setting monoclinic
_symmetry_space_group_name_Hall '-P 2ybc'
_symmetry_space_group_name_H-M 'P 1 21/c 1'
_atom_sites_solution_hydrogens geom
_atom_sites_solution_primary direct
_atom_sites_solution_secondary difmap
_audit_creation_method SHELXL-97
_cell_angle_alpha 90.00
_cell_angle_beta 111.391(2)
_cell_angle_gamma 90.00
_cell_formula_units_Z 4
_cell_length_a 19.1116(4)
_cell_length_b 4.16500(10)
_cell_length_c 16.2443(5)
_cell_measurement_reflns_used 2414
_cell_measurement_temperature 180(2)
_cell_measurement_theta_max 27.13
_cell_measurement_theta_min 2.29
_cell_volume 1203.97(6)
_computing_cell_refinement 'Bruker SMART'
_computing_data_collection 'Bruker SMART'
_computing_data_reduction 'Bruker SAINT'
_computing_molecular_graphics 'Bruker SHELXTL'
_computing_publication_material 'Bruker SHELXTL'
_computing_structure_refinement 'SHELXL-97 (Sheldrick, 1997)'
_computing_structure_solution 'SHELXS-97 (Sheldrick, 1990)'
_diffrn_ambient_temperature 180(2)
_diffrn_measured_fraction_theta_full 0.995
_diffrn_measured_fraction_theta_max 0.995
_diffrn_measurement_device_type 'CCD area detector'
_diffrn_measurement_method 'phi and omega scans'
_diffrn_radiation_monochromator graphite
_diffrn_radiation_source 'fine-focus sealed tube'
_diffrn_radiation_type MoK\a
_diffrn_radiation_wavelength 0.71073
_diffrn_reflns_av_R_equivalents 0.0175
_diffrn_reflns_av_sigmaI/netI 0.0220
_diffrn_reflns_limit_h_max 23
_diffrn_reflns_limit_h_min -23
_diffrn_reflns_limit_k_max 3
_diffrn_reflns_limit_k_min -5
_diffrn_reflns_limit_l_max 20
_diffrn_reflns_limit_l_min -19
_diffrn_reflns_number 5381
_diffrn_reflns_theta_full 26.00
_diffrn_reflns_theta_max 26.00
_diffrn_reflns_theta_min 2.29
_exptl_absorpt_coefficient_mu 0.101
_exptl_absorpt_correction_T_max 0.9920
_exptl_absorpt_correction_T_min 0.9704
_exptl_absorpt_correction_type multi-scan
_exptl_crystal_colour 'light yellow'
_exptl_crystal_density_diffrn 1.463
_exptl_crystal_density_method 'not measured'
_exptl_crystal_description prsim
_exptl_crystal_F_000 552
_exptl_crystal_size_max 0.30
_exptl_crystal_size_mid 0.10
_exptl_crystal_size_min 0.08
_refine_diff_density_max 0.199
_refine_diff_density_min -0.173
_refine_diff_density_rms 0.033
_refine_ls_extinction_coef 0.0048(16)
_refine_ls_extinction_expression Fc^*^=kFc[1+0.001xFc^2^\l^3^/sin(2\q)]^-1/4^
_refine_ls_extinction_method SHELXL
_refine_ls_goodness_of_fit_ref 1.037
_refine_ls_hydrogen_treatment constr
_refine_ls_matrix_type full
_refine_ls_number_parameters 183
_refine_ls_number_reflns 2349
_refine_ls_number_restraints 0
_refine_ls_restrained_S_all 1.037
_refine_ls_R_factor_all 0.0414
_refine_ls_R_factor_gt 0.0338
_refine_ls_shift/su_max 0.000
_refine_ls_shift/su_mean 0.000
_refine_ls_structure_factor_coef Fsqd
_refine_ls_weighting_details 'calc w=1/[\s^2^(Fo^2^)+(0.0397P)^2^+0.3793P] where P=(Fo^2^+2Fc^2^)/3'
_refine_ls_weighting_scheme calc
_refine_ls_wR_factor_gt 0.0831
_refine_ls_wR_factor_ref 0.0886
_reflns_number_gt 1973
_reflns_number_total 2349
_reflns_threshold_expression >2sigma(I)
_cod_data_source_file ol901889e_si_002.cif
_cod_data_source_block vs19
_cod_depositor_comments
;
The following automatic conversions were performed:

'_symmetry_cell_setting' value 'Monoclinic' changed to 'monoclinic'
according to /home/saulius/struct/CIF-dictionaries/cif_core.dic
dictionary named 'cif_core.dic' version 2.4.2 from
2011-04-26.

'_exptl_absorpt_correction_type' value 'Multi-scan'
changed to 'multi-scan' according to
/home/saulius/struct/CIF-dictionaries/cif_core.dic dictionary named
'cif_core.dic' version 2.4.2 from 2011-04-26.

Automatic conversion script
Id: cif_fix_values 1715 2011-07-08 13:25:40Z adriana 
;
_cod_original_cell_volume 1203.97(5)
_cod_original_sg_symbol_H-M P2(1)/c
_cod_database_code 1504184

loop_
_symmetry_equiv_pos_as_xyz
'x, y, z'
'-x, y+1/2, -z+1/2'
'-x, -y, -z'
'x, -y-1/2, z-1/2'

loop_
_atom_site_label
_atom_site_type_symbol
_atom_site_fract_x
_atom_site_fract_y
_atom_site_fract_z
_atom_site_U_iso_or_equiv
_atom_site_adp_type
_atom_site_occupancy
_atom_site_symmetry_multiplicity
_atom_site_calc_flag
_atom_site_refinement_flags
O1 O 0.57415(5) 0.3069(2) 0.05672(6) 0.0326(3) Uani 1 1 d .
O2 O 0.83733(6) 0.7636(3) 0.49011(7) 0.0451(3) Uani 1 1 d .
N1 N 0.61159(6) 0.6956(3) 0.31410(7) 0.0294(3) Uani 1 1 d .
N2 N 0.69097(6) 0.7692(3) 0.24393(7) 0.0235(3) Uani 1 1 d .
N3 N 0.68448(6) 0.5740(3) 0.07701(7) 0.0283(3) Uani 1 1 d .
C1 C 0.63183(7) 0.4893(3) 0.10530(8) 0.0259(3) Uani 1 1 d .
C2 C 0.63100(7) 0.5813(3) 0.18930(8) 0.0258(3) Uani 1 1 d .
C3 C 0.58368(7) 0.5422(3) 0.23488(9) 0.0294(3) Uani 1 1 d .
H3A H 0.5379 0.4248 0.2141 0.035 Uiso 1 1 calc R
C4 C 0.67573(7) 0.8315(3) 0.31828(8) 0.0252(3) Uani 1 1 d .
C5 C 0.72540(7) 1.0202(3) 0.39474(8) 0.0287(3) Uani 1 1 d .
H5A H 0.7085 0.9940 0.4451 0.034 Uiso 1 1 calc R
H5B H 0.7217 1.2507 0.3788 0.034 Uiso 1 1 calc R
C6 C 0.80646(7) 0.9127(3) 0.42214(9) 0.0305(3) Uani 1 1 d .
C7 C 0.84793(7) 1.0245(3) 0.36557(9) 0.0292(3) Uani 1 1 d .
C8 C 0.91911(8) 1.1533(4) 0.41144(10) 0.0380(4) Uani 1 1 d .
H8A H 0.9392 1.1416 0.4742 0.046 Uiso 1 1 calc R
C9 C 0.96086(8) 1.2968(4) 0.36812(11) 0.0432(4) Uani 1 1 d .
H9A H 1.0096 1.3792 0.4003 0.052 Uiso 1 1 calc R
C10 C 0.93043(8) 1.3186(4) 0.27687(11) 0.0392(4) Uani 1 1 d .
H10A H 0.9578 1.4241 0.2463 0.047 Uiso 1 1 calc R
C11 C 0.86081(8) 1.1889(3) 0.22979(10) 0.0326(3) Uani 1 1 d .
H11A H 0.8414 1.2054 0.1671 0.039 Uiso 1 1 calc R
C12 C 0.81770(7) 1.0326(3) 0.27214(9) 0.0267(3) Uani 1 1 d .
C13 C 0.74965(7) 0.8615(3) 0.21526(8) 0.0247(3) Uani 1 1 d .
C14 C 0.74204(7) 0.7566(3) 0.13327(9) 0.0279(3) Uani 1 1 d .
H14A H 0.7807 0.8159 0.1125 0.033 Uiso 1 1 calc R
C15 C 0.57260(8) 0.2195(4) -0.03055(9) 0.0342(3) Uani 1 1 d .
H15A H 0.5275 0.0918 -0.0612 0.051 Uiso 1 1 calc R
H15B H 0.6174 0.0932 -0.0247 0.051 Uiso 1 1 calc R
H15C H 0.5718 0.4147 -0.0646 0.051 Uiso 1 1 calc R

loop_
_atom_site_aniso_label
_atom_site_aniso_U_11
_atom_site_aniso_U_22
_atom_site_aniso_U_33
_atom_site_aniso_U_23
_atom_site_aniso_U_13
_atom_site_aniso_U_12
O1 0.0313(5) 0.0389(6) 0.0289(5) -0.0044(4) 0.0125(4) -0.0057(4)
O2 0.0389(6) 0.0613(8) 0.0320(6) 0.0110(5) 0.0092(5) 0.0132(5)
N1 0.0265(6) 0.0353(7) 0.0291(6) 0.0048(5) 0.0132(5) 0.0047(5)
N2 0.0231(5) 0.0245(6) 0.0242(5) 0.0040(4) 0.0099(4) 0.0039(4)
N3 0.0281(6) 0.0322(6) 0.0262(6) 0.0021(5) 0.0119(5) 0.0023(5)
C1 0.0263(6) 0.0258(7) 0.0251(6) 0.0041(5) 0.0087(5) 0.0040(5)
C2 0.0233(6) 0.0266(7) 0.0272(6) 0.0042(5) 0.0087(5) 0.0020(5)
C3 0.0259(6) 0.0343(8) 0.0287(7) 0.0041(6) 0.0108(5) 0.0005(6)
C4 0.0254(6) 0.0272(7) 0.0253(6) 0.0061(5) 0.0121(5) 0.0076(5)
C5 0.0298(7) 0.0318(7) 0.0267(7) 0.0005(6) 0.0128(5) 0.0051(6)
C6 0.0308(7) 0.0312(8) 0.0266(7) -0.0037(6) 0.0069(6) 0.0034(6)
C7 0.0251(6) 0.0272(7) 0.0351(7) -0.0021(6) 0.0106(5) 0.0055(5)
C8 0.0282(7) 0.0414(9) 0.0411(8) -0.0089(7) 0.0087(6) 0.0037(6)
C9 0.0272(7) 0.0414(9) 0.0600(10) -0.0131(8) 0.0148(7) -0.0044(6)
C10 0.0325(7) 0.0322(8) 0.0599(10) -0.0035(7) 0.0253(7) -0.0025(6)
C11 0.0317(7) 0.0281(7) 0.0424(8) 0.0015(6) 0.0187(6) 0.0029(6)
C12 0.0244(6) 0.0233(7) 0.0343(7) 0.0021(5) 0.0131(5) 0.0060(5)
C13 0.0234(6) 0.0255(7) 0.0273(7) 0.0060(5) 0.0119(5) 0.0048(5)
C14 0.0253(6) 0.0312(8) 0.0303(7) 0.0050(6) 0.0141(5) 0.0018(5)
C15 0.0366(7) 0.0394(8) 0.0264(7) -0.0039(6) 0.0116(6) -0.0042(6)

loop_
_atom_type_symbol
_atom_type_description
_atom_type_scat_dispersion_real
_atom_type_scat_dispersion_imag
_atom_type_scat_source
C C 0.0033 0.0016 'International Tables Vol C Tables 4.2.6.8 and 6.1.1.4'
H H 0.0000 0.0000 'International Tables Vol C Tables 4.2.6.8 and 6.1.1.4'
N N 0.0061 0.0033 'International Tables Vol C Tables 4.2.6.8 and 6.1.1.4'
O O 0.0106 0.0060 'International Tables Vol C Tables 4.2.6.8 and 6.1.1.4'

loop_
_geom_angle_atom_site_label_1
_geom_angle_atom_site_label_2
_geom_angle_atom_site_label_3
_geom_angle
C1 O1 C15 115.96(10)
C4 N1 C3 106.55(11)
C4 N2 C2 106.05(10)
C4 N2 C13 133.56(11)
C2 N2 C13 120.36(10)
C1 N3 C14 116.79(11)
N3 C1 O1 121.69(12)
N3 C1 C2 123.19(12)
O1 C1 C2 115.12(11)
C3 C2 N2 105.78(11)
C3 C2 C1 136.55(12)
N2 C2 C1 117.65(11)
N1 C3 C2 110.29(12)
N1 C3 H3A 124.9
C2 C3 H3A 124.9
N1 C4 N2 111.33(12)
N1 C4 C5 124.39(11)
N2 C4 C5 124.27(11)
C4 C5 C6 111.27(11)
C4 C5 H5A 109.4
C6 C5 H5A 109.4
C4 C5 H5B 109.4
C6 C5 H5B 109.4
H5A C5 H5B 108.0
O2 C6 C7 121.92(12)
O2 C6 C5 121.55(13)
C7 C6 C5 116.32(11)
C8 C7 C12 120.01(13)
C8 C7 C6 115.10(12)
C12 C7 C6 124.65(12)
C9 C8 C7 121.77(14)
C9 C8 H8A 119.1
C7 C8 H8A 119.1
C8 C9 C10 118.69(14)
C8 C9 H9A 120.7
C10 C9 H9A 120.7
C11 C10 C9 120.75(14)
C11 C10 H10A 119.6
C9 C10 H10A 119.6
C10 C11 C12 121.81(14)
C10 C11 H11A 119.1
C12 C11 H11A 119.1
C11 C12 C7 116.87(12)
C11 C12 C13 117.12(12)
C7 C12 C13 125.63(12)
C14 C13 N2 114.90(11)
C14 C13 C12 121.62(11)
N2 C13 C12 123.25(11)
C13 C14 N3 127.10(12)
C13 C14 H14A 116.4
N3 C14 H14A 116.4
O1 C15 H15A 109.5
O1 C15 H15B 109.5
H15A C15 H15B 109.5
O1 C15 H15C 109.5
H15A C15 H15C 109.5
H15B C15 H15C 109.5

loop_
_geom_bond_atom_site_label_1
_geom_bond_atom_site_label_2
_geom_bond_distance
O1 C1 1.3345(16)
O1 C15 1.4535(16)
O2 C6 1.2157(17)
N1 C4 1.3293(17)
N1 C3 1.3594(18)
N2 C4 1.3664(16)
N2 C2 1.4042(16)
N2 C13 1.4154(16)
N3 C1 1.2981(17)
N3 C14 1.3749(17)
C1 C2 1.4230(18)
C2 C3 1.3715(18)
C3 H3A 0.9500
C4 C5 1.4837(18)
C5 C6 1.5152(18)
C5 H5A 0.9900
C5 H5B 0.9900
C6 C7 1.490(2)
C7 C8 1.3981(19)
C7 C12 1.4137(19)
C8 C9 1.378(2)
C8 H8A 0.9500
C9 C10 1.384(2)
C9 H9A 0.9500
C10 C11 1.380(2)
C10 H10A 0.9500
C11 C12 1.4104(19)
C11 H11A 0.9500
C12 C13 1.4753(18)
C13 C14 1.3581(18)
C14 H14A 0.9500
C15 H15A 0.9800
C15 H15B 0.9800
C15 H15C 0.9800

loop_
_geom_torsion_atom_site_label_1
_geom_torsion_atom_site_label_2
_geom_torsion_atom_site_label_3
_geom_torsion_atom_site_label_4
_geom_torsion
C14 N3 C1 O1 -178.69(11)
C14 N3 C1 C2 1.19(19)
C15 O1 C1 N3 -2.15(18)
C15 O1 C1 C2 177.97(11)
C4 N2 C2 C3 -0.20(14)
C13 N2 C2 C3 -178.46(11)
C4 N2 C2 C1 178.26(11)
C13 N2 C2 C1 -0.01(17)
N3 C1 C2 C3 176.96(15)
O1 C1 C2 C3 -3.2(2)
N3 C1 C2 N2 -0.88(19)
O1 C1 C2 N2 179.01(11)
C4 N1 C3 C2 0.31(15)
N2 C2 C3 N1 -0.07(15)
C1 C2 C3 N1 -178.07(14)
C3 N1 C4 N2 -0.45(15)
C3 N1 C4 C5 -179.09(12)
C2 N2 C4 N1 0.41(14)
C13 N2 C4 N1 178.34(12)
C2 N2 C4 C5 179.05(12)
C13 N2 C4 C5 -3.0(2)
N1 C4 C5 C6 131.48(13)
N2 C4 C5 C6 -46.99(17)
C4 C5 C6 O2 -108.36(15)
C4 C5 C6 C7 76.85(15)
O2 C6 C7 C8 -42.4(2)
C5 C6 C7 C8 132.37(13)
O2 C6 C7 C12 143.25(15)
C5 C6 C7 C12 -41.98(19)
C12 C7 C8 C9 1.5(2)
C6 C7 C8 C9 -173.13(14)
C7 C8 C9 C10 1.3(2)
C8 C9 C10 C11 -2.4(2)
C9 C10 C11 C12 0.6(2)
C10 C11 C12 C7 2.2(2)
C10 C11 C12 C13 -171.14(12)
C8 C7 C12 C11 -3.17(19)
C6 C7 C12 C11 170.92(13)
C8 C7 C12 C13 169.51(13)
C6 C7 C12 C13 -16.4(2)
C4 N2 C13 C14 -177.25(13)
C2 N2 C13 C14 0.45(17)
C4 N2 C13 C12 8.2(2)
C2 N2 C13 C12 -174.13(11)
C11 C12 C13 C14 23.32(18)
C7 C12 C13 C14 -149.34(13)
C11 C12 C13 N2 -162.46(12)
C7 C12 C13 N2 24.9(2)
N2 C13 C14 N3 -0.1(2)
C12 C13 C14 N3 174.56(12)
C1 N3 C14 C13 -0.7(2)
